data_2236676
loop_
_publ_author_name
'Kafka, Stanislav'
'Pevec, Andrej'
'Proisl, Karel'
'Kimmel, Roman'
'Ko\<smrlj, Janez'

_publ_section_title
;
 3-Ethyl-4-hydroxy-8-methoxyquinolin-2(1<i>H</i>)-one
;
_journal_coeditor_code TK5161
_journal_issue 11
_journal_name_full 'Acta Crystallographica Section E'
_journal_page_first o3198
_journal_paper_doi 10.1107/S1600536812043279
_journal_volume 68
_journal_year 2012
_chemical_formula_iupac 'C12 H13 N O3'
_chemical_formula_moiety 'C12 H13 N O3'
_chemical_formula_sum 'C12 H13 N O3'
_chemical_formula_weight 219.23
_chemical_melting_point_gt 496
_chemical_melting_point_lt 498
_chemical_name_systematic
;
3-Ethyl-4-hydroxy-8-methoxyquinolin-2(1<i>H</i>)-one
;
_space_group_IT_number 14
_symmetry_cell_setting monoclinic
_symmetry_space_group_name_Hall '-P 2ybc'
_symmetry_space_group_name_H-M 'P 1 21/c 1'
_atom_sites_solution_hydrogens geom
_atom_sites_solution_primary direct
_atom_sites_solution_secondary difmap
_audit_creation_method SHELXL-97
_cell_angle_alpha 90.00
_cell_angle_beta 113.1283(15)
_cell_angle_gamma 90.00
_cell_formula_units_Z 4
_cell_length_a 11.4824(4)
_cell_length_b 6.9072(2)
_cell_length_c 14.4978(5)
_cell_measurement_reflns_used 2554
_cell_measurement_temperature 293(2)
_cell_measurement_theta_max 27.48
_cell_measurement_theta_min 0.41
_cell_volume 1057.42(6)
_computing_cell_refinement
;
DENZO and SCALEPACK (Otwinowski & Minor, 1997)
;
_computing_data_collection 'COLLECT (Nonius, 1998)'
_computing_data_reduction
;
DENZO and SCALEPACK (Otwinowski & Minor, 1997)
;
_computing_molecular_graphics 'PLATON (Spek, 2009) and DIAMOND (Brandenburg, 1999)'
_computing_publication_material 'WinGX (Farrugia, 1999)'
_computing_structure_refinement 'SHELXL97 (Sheldrick, 2008)'
_computing_structure_solution 'SHELXS97 (Sheldrick, 2008)'
_diffrn_ambient_temperature 293(2)
_diffrn_measured_fraction_theta_full 0.994
_diffrn_measured_fraction_theta_max 0.994
_diffrn_measurement_device_type
;
Nonius KappaCCD area-detector
;
_diffrn_measurement_method '\f scans + \w scans'
_diffrn_radiation_monochromator graphite
_diffrn_radiation_source 'fine-focus sealed tube'
_diffrn_radiation_type MoK\a
_diffrn_radiation_wavelength 0.71073
_diffrn_reflns_av_R_equivalents 0.0252
_diffrn_reflns_av_sigmaI/netI 0.0336
_diffrn_reflns_limit_h_max 14
_diffrn_reflns_limit_h_min -14
_diffrn_reflns_limit_k_max 8
_diffrn_reflns_limit_k_min -8
_diffrn_reflns_limit_l_max 18
_diffrn_reflns_limit_l_min -18
_diffrn_reflns_number 4558
_diffrn_reflns_theta_full 27.48
_diffrn_reflns_theta_max 27.48
_diffrn_reflns_theta_min 3.06
_diffrn_standards_number 0
_exptl_absorpt_coefficient_mu 0.100
_exptl_absorpt_correction_T_max 0.9921
_exptl_absorpt_correction_T_min 0.9660
_exptl_absorpt_correction_type multi-scan
_exptl_absorpt_process_details '(SCALEPACK; Otwinowski & Minor, 1997)'
_exptl_crystal_colour colourless
_exptl_crystal_density_diffrn 1.377
_exptl_crystal_density_method 'not measured'
_exptl_crystal_description prism
_exptl_crystal_F_000 464
_exptl_crystal_size_max 0.35
_exptl_crystal_size_mid 0.25
_exptl_crystal_size_min 0.08
_refine_diff_density_max 0.370
_refine_diff_density_min -0.290
_refine_ls_extinction_method none
_refine_ls_goodness_of_fit_ref 1.136
_refine_ls_hydrogen_treatment mixed
_refine_ls_matrix_type full
_refine_ls_number_parameters 151
_refine_ls_number_reflns 2403
_refine_ls_number_restraints 1
_refine_ls_restrained_S_all 1.136
_refine_ls_R_factor_all 0.1011
_refine_ls_R_factor_gt 0.0769
_refine_ls_shift/su_max 0.0001
_refine_ls_shift/su_mean 0.0001
_refine_ls_structure_factor_coef Fsqd
_refine_ls_weighting_details 'calc w=1/[\s^2^(Fo^2^)+(0.1076P)^2^+1.7454P] where P=(Fo^2^+2Fc^2^)/3'
_refine_ls_weighting_scheme calc
_refine_ls_wR_factor_gt 0.2577
_refine_ls_wR_factor_ref 0.2715
_reflns_number_gt 1734
_reflns_number_total 2403
_reflns_threshold_expression I>2\s(I)
_cod_data_source_file tk5161.cif
_cod_data_source_block I
_cod_original_sg_symbol_H-M 'P 21/c'
_cod_database_code 2236676
_cod_database_fobs_code 2236676

loop_
_symmetry_equiv_pos_as_xyz
'x, y, z'
'-x, y+1/2, -z+1/2'
'-x, -y, -z'
'x, -y-1/2, z-1/2'

loop_
_atom_site_type_symbol
_atom_site_label
_atom_site_fract_x
_atom_site_fract_y
_atom_site_fract_z
_atom_site_U_iso_or_equiv
_atom_site_adp_type
_atom_site_calc_flag
_atom_site_refinement_flags
_atom_site_occupancy
_atom_site_symmetry_multiplicity
N N1 0.0025(3) 0.7822(4) 0.0870(2) 0.0373(7) Uani d D 1 1
H H1N -0.045(3) 0.880(4) 0.064(3) 0.045 Uiso d D 1 1
O O1 0.1611(2) 0.9727(3) 0.0836(2) 0.0482(7) Uani d . 1 1
O O2 0.2406(2) 0.3155(4) 0.1696(2) 0.0506(7) Uani d . 1 1
H H2 0.1991 0.2151 0.1570 0.076 Uiso calc R 1 1
O O3 -0.2344(2) 0.7758(4) 0.0700(2) 0.0584(8) Uani d . 1 1
C C1 0.1260(3) 0.8088(5) 0.1009(3) 0.0362(7) Uani d . 1 1
C C2 0.2089(3) 0.6432(5) 0.1318(3) 0.0370(8) Uani d . 1 1
C C3 0.3448(3) 0.6709(6) 0.1462(3) 0.0437(9) Uani d . 1 1
H H3A 0.3497 0.7733 0.1020 0.052 Uiso calc R 1 1
H H3B 0.3757 0.5528 0.1275 0.052 Uiso calc R 1 1
C C4 0.4286(4) 0.7222(9) 0.2532(4) 0.0740(15) Uani d . 1 1
H H4A 0.4028 0.8447 0.2702 0.111 Uiso calc R 1 1
H H4B 0.5150 0.7303 0.2599 0.111 Uiso calc R 1 1
H H4C 0.4212 0.6241 0.2975 0.111 Uiso calc R 1 1
C C5 0.1612(3) 0.4696(5) 0.1440(2) 0.0359(7) Uani d . 1 1
C C6 0.0321(3) 0.4481(5) 0.1348(2) 0.0356(7) Uani d . 1 1
C C7 -0.0181(3) 0.2749(5) 0.1554(3) 0.0407(8) Uani d . 1 1
H H7 0.0325 0.1651 0.1758 0.049 Uiso calc R 1 1
C C8 -0.1418(4) 0.2694(6) 0.1450(3) 0.0473(9) Uani d . 1 1
H H8 -0.1749 0.1547 0.1580 0.057 Uiso calc R 1 1
C C9 -0.2195(3) 0.4337(6) 0.1151(3) 0.0469(9) Uani d . 1 1
H H9 -0.3035 0.4269 0.1080 0.056 Uiso calc R 1 1
C C10 -0.1721(3) 0.6033(6) 0.0964(3) 0.0412(8) Uani d . 1 1
C C11 -0.0451(3) 0.6117(5) 0.1052(2) 0.0353(7) Uani d . 1 1
C C12 -0.3645(4) 0.7815(8) 0.0518(4) 0.0780(16) Uani d . 1 1
H H12A -0.4091 0.6864 0.0022 0.117 Uiso calc R 1 1
H H12B -0.3977 0.9078 0.0281 0.117 Uiso calc R 1 1
H H12C -0.3753 0.7540 0.1129 0.117 Uiso calc R 1 1

loop_
_atom_site_aniso_label
_atom_site_aniso_U_11
_atom_site_aniso_U_22
_atom_site_aniso_U_33
_atom_site_aniso_U_12
_atom_site_aniso_U_13
_atom_site_aniso_U_23
N1 0.0334(14) 0.0319(14) 0.0455(16) 0.0049(11) 0.0145(12) 0.0054(12)
O1 0.0463(14) 0.0305(13) 0.0695(18) -0.0029(10) 0.0246(13) 0.0036(12)
O2 0.0354(13) 0.0334(13) 0.0717(18) 0.0040(10) 0.0091(12) -0.0001(13)
O3 0.0389(14) 0.0581(18) 0.081(2) 0.0121(12) 0.0263(14) 0.0145(15)
C1 0.0368(16) 0.0330(17) 0.0390(17) -0.0012(13) 0.0150(14) -0.0018(13)
C2 0.0339(16) 0.0361(17) 0.0394(17) -0.0012(13) 0.0127(13) -0.0042(14)
C3 0.0351(17) 0.0407(19) 0.055(2) -0.0013(14) 0.0170(15) -0.0026(16)
C4 0.040(2) 0.103(4) 0.073(3) -0.020(2) 0.016(2) -0.031(3)
C5 0.0339(16) 0.0325(16) 0.0357(16) 0.0027(13) 0.0078(13) -0.0011(13)
C6 0.0377(16) 0.0358(17) 0.0291(15) -0.0024(13) 0.0084(13) -0.0026(13)
C7 0.0445(19) 0.0371(18) 0.0388(18) -0.0023(14) 0.0144(14) 0.0037(15)
C8 0.050(2) 0.046(2) 0.048(2) -0.0106(17) 0.0208(17) 0.0061(17)
C9 0.0376(18) 0.059(2) 0.047(2) -0.0065(16) 0.0197(15) 0.0021(18)
C10 0.0362(17) 0.048(2) 0.0388(17) 0.0028(15) 0.0143(14) 0.0013(15)
C11 0.0349(16) 0.0359(17) 0.0330(16) -0.0012(13) 0.0110(13) -0.0006(13)
C12 0.039(2) 0.083(4) 0.108(4) 0.017(2) 0.025(2) 0.000(3)

loop_
_atom_type_symbol
_atom_type_description
_atom_type_scat_dispersion_real
_atom_type_scat_dispersion_imag
_atom_type_scat_source
C C 0.0033 0.0016 'International Tables Vol C Tables 4.2.6.8 and 6.1.1.4'
H H 0.0000 0.0000 'International Tables Vol C Tables 4.2.6.8 and 6.1.1.4'
N N 0.0061 0.0033 'International Tables Vol C Tables 4.2.6.8 and 6.1.1.4'
O O 0.0106 0.0060 'International Tables Vol C Tables 4.2.6.8 and 6.1.1.4'

loop_
_geom_angle_atom_site_label_1
_geom_angle_atom_site_label_2
_geom_angle_atom_site_label_3
_geom_angle
C1 N1 C11 123.9(3)
C1 N1 H1N 115(3)
C11 N1 H1N 121(3)
C5 O2 H2 109.5
C10 O3 C12 118.4(3)
O1 C1 N1 119.1(3)
O1 C1 C2 123.4(3)
N1 C1 C2 117.4(3)
C5 C2 C1 119.3(3)
C5 C2 C3 123.0(3)
C1 C2 C3 117.7(3)
C2 C3 C4 112.3(3)
C2 C3 H3A 109.1
C4 C3 H3A 109.1
C2 C3 H3B 109.1
C4 C3 H3B 109.1
H3A C3 H3B 107.9
C3 C4 H4A 109.5
C3 C4 H4B 109.5
H4A C4 H4B 109.5
C3 C4 H4C 109.5
H4A C4 H4C 109.5
H4B C4 H4C 109.5
O2 C5 C2 117.8(3)
O2 C5 C6 120.0(3)
C2 C5 C6 122.1(3)
C11 C6 C7 119.3(3)
C11 C6 C5 116.7(3)
C7 C6 C5 123.9(3)
C8 C7 C6 119.5(3)
C8 C7 H7 120.2
C6 C7 H7 120.2
C7 C8 C9 121.2(3)
C7 C8 H8 119.4
C9 C8 H8 119.4
C10 C9 C8 120.1(3)
C10 C9 H9 120.0
C8 C9 H9 120.0
C9 C10 O3 126.9(3)
C9 C10 C11 119.7(3)
O3 C10 C11 113.4(3)
N1 C11 C6 120.2(3)
N1 C11 C10 119.6(3)
C6 C11 C10 120.1(3)
O3 C12 H12A 109.5
O3 C12 H12B 109.5
H12A C12 H12B 109.5
O3 C12 H12C 109.5
H12A C12 H12C 109.5
H12B C12 H12C 109.5

loop_
_geom_bond_atom_site_label_1
_geom_bond_atom_site_label_2
_geom_bond_distance
N1 C1 1.364(4)
N1 C11 1.367(4)
N1 H1N 0.852(19)
O1 C1 1.260(4)
O2 C5 1.355(4)
O2 H2 0.8200
O3 C10 1.365(5)
O3 C12 1.412(5)
C1 C2 1.442(5)
C2 C5 1.359(5)
C2 C3 1.503(4)
C3 C4 1.512(6)
C3 H3A 0.9700
C3 H3B 0.9700
C4 H4A 0.9600
C4 H4B 0.9600
C4 H4C 0.9600
C5 C6 1.443(4)
C6 C11 1.396(5)
C6 C7 1.409(5)
C7 C8 1.369(5)
C7 H7 0.9300
C8 C9 1.403(6)
C8 H8 0.9300
C9 C10 1.363(5)
C9 H9 0.9300
C10 C11 1.415(5)
C12 H12A 0.9600
C12 H12B 0.9600
C12 H12C 0.9600

loop_
_geom_hbond_atom_site_label_D
_geom_hbond_atom_site_label_H
_geom_hbond_atom_site_label_A
_geom_hbond_site_symmetry_A
_geom_hbond_distance_DH
_geom_hbond_distance_HA
_geom_hbond_distance_DA
_geom_hbond_angle_DHA
N1 H1N O1 3_575 0.852(19) 2.27(3) 2.976(4) 140(3)
O2 H2 O1 1_545 0.82 1.94 2.665(4) 147

loop_
_geom_torsion_atom_site_label_1
_geom_torsion_atom_site_label_2
_geom_torsion_atom_site_label_3
_geom_torsion_atom_site_label_4
_geom_torsion
C11 N1 C1 O1 -178.8(3)
C11 N1 C1 C2 3.3(5)
O1 C1 C2 C5 -176.7(3)
N1 C1 C2 C5 1.0(5)
O1 C1 C2 C3 1.6(5)
N1 C1 C2 C3 179.4(3)
C5 C2 C3 C4 -89.5(5)
C1 C2 C3 C4 92.3(4)
C1 C2 C5 O2 177.8(3)
C3 C2 C5 O2 -0.5(5)
C1 C2 C5 C6 -5.1(5)
C3 C2 C5 C6 176.7(3)
O2 C5 C6 C11 -178.1(3)
C2 C5 C6 C11 4.8(5)
O2 C5 C6 C7 2.8(5)
C2 C5 C6 C7 -174.3(3)
C11 C6 C7 C8 0.6(5)
C5 C6 C7 C8 179.6(3)
C6 C7 C8 C9 -0.6(5)
C7 C8 C9 C10 -0.4(6)
C8 C9 C10 O3 -177.8(4)
C8 C9 C10 C11 1.4(5)
C12 O3 C10 C9 -5.3(6)
C12 O3 C10 C11 175.5(4)
C1 N1 C11 C6 -3.5(5)
C1 N1 C11 C10 174.7(3)
C7 C6 C11 N1 178.6(3)
C5 C6 C11 N1 -0.5(5)
C7 C6 C11 C10 0.3(5)
C5 C6 C11 C10 -178.8(3)
C9 C10 C11 N1 -179.6(3)
O3 C10 C11 N1 -0.3(5)
C9 C10 C11 C6 -1.3(5)
O3 C10 C11 C6 178.0(3)

loop_
_cod_related_entry_id
_cod_related_entry_database
_cod_related_entry_code
1 ChemSpider 2066601
